data_7109768
loop_
_publ_author_name
'David Elorriaga'
'Fernando Carrillo-Hermosilla'
'Antonio Antinolo'
'Isabel Lopez-Solera'
'Rafael Fernandez-Galan'
'Elena Villasenor'

_publ_section_title
;
 Unexpected mild C-N bond cleavage mediated by guanidine coordination to a
 niobium iminocarbamoyl complex
;
_journal_name_full Chem.Commun.
_journal_page_first 8701
_journal_paper_doi 10.1039/c3cc44952a
_journal_volume 49
_journal_year 2013
_chemical_formula_sum 'C23 H44 N5 Nb'
_chemical_formula_weight 483.54
_chemical_name_systematic
; 
 ? 
;
_space_group_IT_number 15
_symmetry_cell_setting monoclinic
_symmetry_space_group_name_Hall '-C 2yc'
_symmetry_space_group_name_H-M 'C 1 2/c 1'
_atom_sites_solution_hydrogens geom
_atom_sites_solution_primary patterson
_atom_sites_solution_secondary difmap
_audit_creation_method SHELXL-97
_cell_angle_alpha 90.00
_cell_angle_beta 107.2820(10)
_cell_angle_gamma 90.00
_cell_formula_units_Z 8
_cell_length_a 35.1793(19)
_cell_length_b 9.4430(6)
_cell_length_c 16.9347(11)
_cell_measurement_reflns_used 2756
_cell_measurement_temperature 260(2)
_cell_measurement_theta_max 22.6531
_cell_measurement_theta_min 2.2403
_cell_volume 5371.7(6)
_computing_cell_refinement 'Bruker SAINT'
_computing_data_collection 'Bruker APEX'
_computing_data_reduction 'Bruker SAINT'
_computing_molecular_graphics 'Bruker SHELXTL'
_computing_publication_material 'Bruker SHELXTL'
_computing_structure_refinement 'SHELXL-97 (Sheldrick, 1997)'
_computing_structure_solution 'SHELXS-97 (Sheldrick, 1990)'
_diffrn_ambient_temperature 260(2)
_diffrn_measured_fraction_theta_full 0.990
_diffrn_measured_fraction_theta_max 0.990
_diffrn_measurement_device_type 'CCD area detector'
_diffrn_measurement_method 'omega and phi scans'
_diffrn_radiation_monochromator graphite
_diffrn_radiation_source 'fine-focus sealed tube'
_diffrn_radiation_type MoK\a
_diffrn_radiation_wavelength 0.71073
_diffrn_reflns_av_R_equivalents 0.0564
_diffrn_reflns_av_sigmaI/netI 0.0858
_diffrn_reflns_limit_h_max 49
_diffrn_reflns_limit_h_min -29
_diffrn_reflns_limit_k_max 12
_diffrn_reflns_limit_k_min -13
_diffrn_reflns_limit_l_max 22
_diffrn_reflns_limit_l_min -24
_diffrn_reflns_number 21659
_diffrn_reflns_theta_full 30.54
_diffrn_reflns_theta_max 30.54
_diffrn_reflns_theta_min 2.45
_exptl_absorpt_coefficient_mu 0.465
_exptl_absorpt_correction_T_max 0.7461
_exptl_absorpt_correction_T_min 0.6020
_exptl_absorpt_correction_type multi-scan
_exptl_absorpt_process_details SADABS
_exptl_crystal_colour Colourless
_exptl_crystal_density_diffrn 1.196
_exptl_crystal_density_method 'not measured'
_exptl_crystal_description Prismatic
_exptl_crystal_F_000 2064
_exptl_crystal_size_max 0.45
_exptl_crystal_size_mid 0.20
_exptl_crystal_size_min 0.10
_refine_diff_density_max 0.380
_refine_diff_density_min -0.578
_refine_diff_density_rms 0.074
_refine_ls_extinction_method none
_refine_ls_goodness_of_fit_ref 0.954
_refine_ls_hydrogen_treatment constr
_refine_ls_matrix_type full
_refine_ls_number_parameters 275
_refine_ls_number_reflns 8144
_refine_ls_number_restraints 0
_refine_ls_restrained_S_all 0.954
_refine_ls_R_factor_all 0.0999
_refine_ls_R_factor_gt 0.0465
_refine_ls_shift/su_max 0.002
_refine_ls_shift/su_mean 0.000
_refine_ls_structure_factor_coef Fsqd
_refine_ls_weighting_details 'calc w=1/[\s^2^(Fo^2^)+(0.0387P)^2^+0.0000P] where P=(Fo^2^+2Fc^2^)/3'
_refine_ls_weighting_scheme calc
_refine_ls_wR_factor_gt 0.0852
_refine_ls_wR_factor_ref 0.1020
_reflns_number_gt 4844
_reflns_number_total 8144
_reflns_threshold_expression >2sigma(I)
_cod_data_source_file c3cc44952a.txt
_cod_data_source_block 3
_cod_original_sg_symbol_H-M C2/c
_cod_database_code 7109768

loop_
_symmetry_equiv_pos_as_xyz
'x, y, z'
'-x, y, -z+1/2'
'x+1/2, y+1/2, z'
'-x+1/2, y+1/2, -z+1/2'
'-x, -y, -z'
'x, -y, z-1/2'
'-x+1/2, -y+1/2, -z'
'x+1/2, -y+1/2, z-1/2'

loop_
_atom_site_label
_atom_site_type_symbol
_atom_site_fract_x
_atom_site_fract_y
_atom_site_fract_z
_atom_site_U_iso_or_equiv
_atom_site_adp_type
_atom_site_occupancy
_atom_site_symmetry_multiplicity
_atom_site_calc_flag
_atom_site_refinement_flags
Nb1 Nb 0.654939(7) 0.90879(2) 0.963448(14) 0.03127(8) Uani 1 1 d .
N1 N 0.63041(6) 0.7919(2) 1.01512(13) 0.0356(5) Uani 1 1 d .
N2 N 0.61592(7) 1.0731(2) 0.90195(14) 0.0385(5) Uani 1 1 d .
N3 N 0.60051(8) 0.9698(3) 0.76368(15) 0.0545(7) Uani 1 1 d .
N4 N 0.69038(7) 0.7821(3) 0.92134(15) 0.0491(6) Uani 1 1 d .
N5 N 0.69244(6) 1.0333(3) 1.04718(15) 0.0441(6) Uani 1 1 d .
C1 C 0.60969(7) 0.7045(3) 1.05379(16) 0.0343(6) Uani 1 1 d .
C2 C 0.56765(8) 0.6948(3) 1.02305(18) 0.0415(7) Uani 1 1 d .
C3 C 0.54825(9) 0.6102(3) 1.0652(2) 0.0551(9) Uani 1 1 d .
H3 H 0.5206 0.6040 1.0458 0.066 Uiso 1 1 calc R
C4 C 0.56801(10) 0.5347(3) 1.1346(2) 0.0575(9) Uani 1 1 d .
H4 H 0.5540 0.4785 1.1615 0.069 Uiso 1 1 calc R
C5 C 0.60869(10) 0.5434(3) 1.16348(19) 0.0510(8) Uani 1 1 d .
H5 H 0.6221 0.4921 1.2104 0.061 Uiso 1 1 calc R
C6 C 0.63042(8) 0.6266(3) 1.12471(17) 0.0384(6) Uani 1 1 d .
C7 C 0.54611(8) 0.7748(3) 0.9463(2) 0.0549(9) Uani 1 1 d .
H7 H 0.5608 0.8630 0.9465 0.066 Uiso 1 1 calc R
C8 C 0.54651(11) 0.6929(4) 0.8690(2) 0.0850(12) Uani 1 1 d .
H8A H 0.5735 0.6710 0.8714 0.102 Uiso 1 1 calc R
H8B H 0.5346 0.7494 0.8209 0.102 Uiso 1 1 calc R
H8C H 0.5317 0.6066 0.8660 0.102 Uiso 1 1 calc R
C9 C 0.50354(9) 0.8158(4) 0.9417(3) 0.0949(15) Uani 1 1 d .
H9A H 0.4882 0.7317 0.9414 0.114 Uiso 1 1 calc R
H9B H 0.4919 0.8688 0.8920 0.114 Uiso 1 1 calc R
H9C H 0.5038 0.8726 0.9888 0.114 Uiso 1 1 calc R
C10 C 0.67518(8) 0.6344(3) 1.15946(18) 0.0475(7) Uani 1 1 d .
H10 H 0.6850 0.6961 1.1232 0.057 Uiso 1 1 calc R
C11 C 0.69424(10) 0.4894(4) 1.1603(2) 0.0754(11) Uani 1 1 d .
H11A H 0.6852 0.4268 1.1956 0.090 Uiso 1 1 calc R
H11B H 0.7227 0.4983 1.1807 0.090 Uiso 1 1 calc R
H11C H 0.6869 0.4517 1.1052 0.090 Uiso 1 1 calc R
C12 C 0.68775(10) 0.6997(4) 1.24586(19) 0.0687(10) Uani 1 1 d .
H12A H 0.6816 0.6352 1.2842 0.082 Uiso 1 1 calc R
H12B H 0.6737 0.7870 1.2452 0.082 Uiso 1 1 calc R
H12C H 0.7159 0.7178 1.2625 0.082 Uiso 1 1 calc R
C13 C 0.61651(8) 0.9811(3) 0.84586(16) 0.0386(6) Uani 1 1 d .
C14 C 0.60792(12) 0.8385(4) 0.7251(2) 0.0788(11) Uani 1 1 d .
H14A H 0.6232 0.7753 0.7669 0.095 Uiso 1 1 calc R
H14B H 0.6224 0.8591 0.6865 0.095 Uiso 1 1 calc R
H14C H 0.5830 0.7948 0.6965 0.095 Uiso 1 1 calc R
C15 C 0.57945(11) 1.0772(4) 0.7064(2) 0.0774(12) Uani 1 1 d .
H15A H 0.5514 1.0583 0.6909 0.093 Uiso 1 1 calc R
H15B H 0.5883 1.0760 0.6580 0.093 Uiso 1 1 calc R
H15C H 0.5847 1.1685 0.7322 0.093 Uiso 1 1 calc R
C16 C 0.59429(9) 1.2041(3) 0.91092(19) 0.0493(8) Uani 1 1 d .
C17 C 0.54959(10) 1.1917(4) 0.8662(2) 0.0831(12) Uani 1 1 d .
H17A H 0.5453 1.1908 0.8076 0.100 Uiso 1 1 calc R
H17B H 0.5359 1.2711 0.8806 0.100 Uiso 1 1 calc R
H17C H 0.5396 1.1056 0.8826 0.100 Uiso 1 1 calc R
C18 C 0.61253(12) 1.3313(3) 0.8810(3) 0.0828(12) Uani 1 1 d .
H18A H 0.6407 1.3326 0.9077 0.099 Uiso 1 1 calc R
H18B H 0.6009 1.4166 0.8944 0.099 Uiso 1 1 calc R
H18C H 0.6075 1.3253 0.8222 0.099 Uiso 1 1 calc R
C19 C 0.60035(11) 1.2194(4) 1.0028(2) 0.0754(11) Uani 1 1 d .
H19A H 0.5899 1.1374 1.0228 0.091 Uiso 1 1 calc R
H19B H 0.5867 1.3024 1.0128 0.091 Uiso 1 1 calc R
H19C H 0.6283 1.2280 1.0312 0.091 Uiso 1 1 calc R
C20 C 0.69438(12) 0.6309(4) 0.9293(3) 0.0900(14) Uani 1 1 d .
H20A H 0.6831 0.5876 0.8762 0.108 Uiso 1 1 calc R
H20B H 0.6807 0.5976 0.9670 0.108 Uiso 1 1 calc R
H20C H 0.7221 0.6065 0.9501 0.108 Uiso 1 1 calc R
C21 C 0.71267(12) 0.8355(5) 0.8688(3) 0.1005(15) Uani 1 1 d .
H21A H 0.7404 0.8149 0.8931 0.121 Uiso 1 1 calc R
H21B H 0.7090 0.9361 0.8627 0.121 Uiso 1 1 calc R
H21C H 0.7034 0.7912 0.8155 0.121 Uiso 1 1 calc R
C22 C 0.70244(11) 1.0346(4) 1.1357(2) 0.0764(11) Uani 1 1 d .
H22A H 0.7299 1.0086 1.1591 0.092 Uiso 1 1 calc R
H22B H 0.6859 0.9682 1.1532 0.092 Uiso 1 1 calc R
H22C H 0.6982 1.1278 1.1541 0.092 Uiso 1 1 calc R
C23 C 0.71347(10) 1.1421(4) 1.0178(2) 0.0714(10) Uani 1 1 d .
H23A H 0.7048 1.2334 1.0307 0.086 Uiso 1 1 calc R
H23B H 0.7081 1.1335 0.9591 0.086 Uiso 1 1 calc R
H23C H 0.7415 1.1321 1.0442 0.086 Uiso 1 1 calc R

loop_
_atom_site_aniso_label
_atom_site_aniso_U_11
_atom_site_aniso_U_22
_atom_site_aniso_U_33
_atom_site_aniso_U_23
_atom_site_aniso_U_13
_atom_site_aniso_U_12
Nb1 0.03263(12) 0.03206(13) 0.02877(12) 0.00090(12) 0.00857(9) -0.00218(11)
N1 0.0325(11) 0.0369(13) 0.0343(12) 0.0029(10) 0.0052(10) -0.0016(10)
N2 0.0446(13) 0.0382(14) 0.0330(12) 0.0029(10) 0.0121(10) 0.0008(11)
N3 0.0731(17) 0.0526(16) 0.0304(14) 0.0016(12) 0.0041(13) 0.0018(14)
N4 0.0486(14) 0.0522(16) 0.0490(15) -0.0065(12) 0.0184(12) 0.0042(12)
N5 0.0414(13) 0.0442(14) 0.0430(14) -0.0017(12) 0.0069(11) -0.0081(11)
C1 0.0374(14) 0.0268(13) 0.0406(15) -0.0040(12) 0.0144(12) -0.0036(11)
C2 0.0357(14) 0.0356(16) 0.0530(18) -0.0080(13) 0.0132(13) -0.0045(12)
C3 0.0400(16) 0.051(2) 0.080(2) -0.0139(18) 0.0254(17) -0.0163(14)
C4 0.068(2) 0.051(2) 0.064(2) -0.0027(17) 0.0359(19) -0.0196(17)
C5 0.070(2) 0.0417(17) 0.0456(18) 0.0039(14) 0.0230(16) -0.0119(15)
C6 0.0444(15) 0.0344(15) 0.0382(15) 0.0010(12) 0.0154(13) -0.0051(12)
C7 0.0321(15) 0.0471(19) 0.078(2) 0.0008(17) 0.0047(15) -0.0054(14)
C8 0.081(3) 0.093(3) 0.062(3) 0.008(2) -0.008(2) 0.010(2)
C9 0.044(2) 0.075(3) 0.152(4) 0.016(3) 0.007(2) 0.0099(19)
C10 0.0460(16) 0.0507(18) 0.0443(17) 0.0164(14) 0.0114(14) 0.0007(14)
C11 0.065(2) 0.071(3) 0.091(3) 0.021(2) 0.024(2) 0.016(2)
C12 0.064(2) 0.080(3) 0.052(2) 0.0107(19) 0.0017(17) -0.0100(19)
C13 0.0438(15) 0.0382(16) 0.0322(15) 0.0022(12) 0.0087(12) -0.0040(13)
C14 0.101(3) 0.084(3) 0.044(2) -0.022(2) 0.010(2) 0.005(2)
C15 0.106(3) 0.068(2) 0.0423(19) 0.0120(18) -0.0036(19) -0.010(2)
C16 0.0603(19) 0.0395(17) 0.0514(19) 0.0052(14) 0.0213(16) 0.0107(15)
C17 0.064(2) 0.085(3) 0.097(3) 0.015(2) 0.019(2) 0.026(2)
C18 0.113(3) 0.043(2) 0.101(3) 0.010(2) 0.045(3) 0.014(2)
C19 0.093(3) 0.078(3) 0.063(2) -0.008(2) 0.035(2) 0.027(2)
C20 0.121(4) 0.070(3) 0.088(3) -0.001(2) 0.045(3) 0.034(3)
C21 0.102(3) 0.099(3) 0.134(4) -0.014(3) 0.086(3) 0.001(3)
C22 0.096(3) 0.072(2) 0.049(2) -0.0088(19) 0.003(2) -0.014(2)
C23 0.065(2) 0.063(2) 0.090(3) -0.008(2) 0.028(2) -0.0203(19)

loop_
_atom_type_symbol
_atom_type_description
_atom_type_scat_dispersion_real
_atom_type_scat_dispersion_imag
_atom_type_scat_source
C C 0.0033 0.0016 'International Tables Vol C Tables 4.2.6.8 and 6.1.1.4'
H H 0.0000 0.0000 'International Tables Vol C Tables 4.2.6.8 and 6.1.1.4'
N N 0.0061 0.0033 'International Tables Vol C Tables 4.2.6.8 and 6.1.1.4'
Nb Nb -2.0727 0.6215 'International Tables Vol C Tables 4.2.6.8 and 6.1.1.4'

loop_
_geom_angle_atom_site_label_1
_geom_angle_atom_site_label_2
_geom_angle_atom_site_label_3
_geom_angle
N1 Nb1 N5 109.18(10)
N1 Nb1 N4 104.36(10)
N5 Nb1 N4 104.66(10)
N1 Nb1 N2 110.85(9)
N5 Nb1 N2 96.42(9)
N4 Nb1 N2 129.77(10)
N1 Nb1 C13 112.75(10)
N5 Nb1 C13 124.56(11)
N4 Nb1 C13 98.38(10)
N2 Nb1 C13 35.09(9)
C1 N1 Nb1 177.33(18)
C13 N2 C16 139.2(2)
C13 N2 Nb1 73.76(15)
C16 N2 Nb1 146.50(18)
C13 N3 C15 127.9(3)
C13 N3 C14 117.1(3)
C15 N3 C14 114.8(3)
C20 N4 C21 110.5(3)
C20 N4 Nb1 127.8(2)
C21 N4 Nb1 121.4(2)
C22 N5 C23 111.3(3)
C22 N5 Nb1 130.5(2)
C23 N5 Nb1 118.2(2)
N1 C1 C6 120.0(2)
N1 C1 C2 120.1(2)
C6 C1 C2 119.8(2)
C3 C2 C1 118.0(3)
C3 C2 C7 122.7(3)
C1 C2 C7 119.3(3)
C4 C3 C2 122.7(3)
C5 C4 C3 118.9(3)
C4 C5 C6 121.9(3)
C5 C6 C1 118.6(3)
C5 C6 C10 120.0(3)
C1 C6 C10 121.4(2)
C2 C7 C8 110.9(3)
C2 C7 C9 114.0(3)
C8 C7 C9 110.1(3)
C6 C10 C11 111.4(3)
C6 C10 C12 111.4(3)
C11 C10 C12 110.6(3)
N2 C13 N3 136.3(3)
N2 C13 Nb1 71.15(15)
N3 C13 Nb1 152.5(2)
N2 C16 C19 105.4(2)
N2 C16 C18 110.2(3)
C19 C16 C18 108.8(3)
N2 C16 C17 111.6(3)
C19 C16 C17 109.0(3)
C18 C16 C17 111.7(3)

loop_
_geom_bond_atom_site_label_1
_geom_bond_atom_site_label_2
_geom_bond_distance
Nb1 N1 1.783(2)
Nb1 N5 2.005(2)
Nb1 N4 2.005(2)
Nb1 N2 2.128(2)
Nb1 C13 2.159(3)
N1 C1 1.387(3)
N2 C13 1.292(3)
N2 C16 1.484(3)
N3 C13 1.341(3)
N3 C15 1.446(4)
N3 C14 1.460(4)
N4 C20 1.438(4)
N4 C21 1.441(4)
N5 C22 1.435(4)
N5 C23 1.438(4)
C1 C6 1.412(4)
C1 C2 1.418(3)
C2 C3 1.380(4)
C2 C7 1.500(4)
C3 C4 1.374(4)
C4 C5 1.371(4)
C5 C6 1.390(4)
C6 C10 1.510(4)
C7 C8 1.524(5)
C7 C9 1.526(4)
C10 C11 1.523(4)
C10 C12 1.527(4)
C16 C19 1.513(4)
C16 C18 1.518(4)
C16 C17 1.534(4)
